data_7700971
loop_
_publ_author_name
'Wang, Kang'
'Sun, Juan'
'Xi, Lu'
'Lu, Jiao'
'Jing, Pei'
'Li, Licun'

_publ_section_title
;
 Heterometallic Ln-Cu complexes derived from a phenyl pyrimidyl
 substituted nitronyl nitroxide biradical.
;
_journal_issue 38
_journal_name_full 'Dalton transactions (Cambridge, England : 2003)'
_journal_page_first 14383
_journal_page_last 14389
_journal_paper_doi 10.1039/c9dt03081f
_journal_volume 48
_journal_year 2019
_chemical_formula_moiety 'C49 H35 Cu Dy F30 N6 O14'
_chemical_formula_sum 'C49 H35 Cu Dy F30 N6 O14'
_chemical_formula_weight 1727.87
_chemical_name_systematic Dy-Cu
_space_group_crystal_system triclinic
_space_group_IT_number 2
_space_group_name_Hall '-P 1'
_space_group_name_H-M_alt 'P -1'
_symmetry_space_group_name_Hall '-P 1'
_symmetry_space_group_name_H-M 'P -1'
_atom_sites_solution_hydrogens geom
_atom_sites_solution_primary direct
_audit_creation_date 2019-05-21
_audit_creation_method
;
Olex2 1.2
(compiled 2018.05.29 svn.r3508 for OlexSys, GUI svn.r5506)
;
_audit_update_record
;
2019-07-27 deposited with the CCDC.    2019-08-29 downloaded from the CCDC.
;
_cell_angle_alpha 65.678(9)
_cell_angle_beta 74.451(7)
_cell_angle_gamma 68.870(6)
_cell_formula_units_Z 2
_cell_length_a 12.7276(9)
_cell_length_b 16.6594(11)
_cell_length_c 18.6223(19)
_cell_measurement_reflns_used 4782
_cell_measurement_temperature 113
_cell_measurement_theta_max 22.4850
_cell_measurement_theta_min 3.3060
_cell_volume 3322.8(5)
_computing_cell_refinement 'CrysAlisPro 1.171.39.46 (Rigaku OD, 2018)'
_computing_data_collection 'CrysAlisPro 1.171.39.46 (Rigaku OD, 2018)'
_computing_data_reduction 'CrysAlisPro 1.171.39.46 (Rigaku OD, 2018)'
_computing_molecular_graphics 'Olex2 (Dolomanov et al., 2009)'
_computing_publication_material 'Olex2 (Dolomanov et al., 2009)'
_computing_structure_refinement 'XL (Sheldrick, 2008)'
_computing_structure_solution 'XS (Sheldrick, 2008)'
_diffrn_ambient_temperature 113
_diffrn_detector_area_resol_mean 16.2116
_diffrn_measured_fraction_theta_full 0.977
_diffrn_measured_fraction_theta_max 0.977
_diffrn_measurement_device_type 'SuperNova, Single source at offset/far, Eos'
_diffrn_measurement_method '\w scans'
_diffrn_radiation_monochromator graphite
_diffrn_radiation_type MoK\a
_diffrn_radiation_wavelength 0.71073
_diffrn_reflns_av_R_equivalents 0.0534
_diffrn_reflns_av_unetI/netI 0.1103
_diffrn_reflns_Laue_measured_fraction_full 0.977
_diffrn_reflns_Laue_measured_fraction_max 0.977
_diffrn_reflns_limit_h_max 15
_diffrn_reflns_limit_h_min -15
_diffrn_reflns_limit_k_max 18
_diffrn_reflns_limit_k_min -19
_diffrn_reflns_limit_l_max 22
_diffrn_reflns_limit_l_min -22
_diffrn_reflns_number 22059
_diffrn_reflns_point_group_measured_fraction_full 0.977
_diffrn_reflns_point_group_measured_fraction_max 0.977
_diffrn_reflns_theta_full 25.010
_diffrn_reflns_theta_max 25.010
_diffrn_reflns_theta_min 2.901
_exptl_absorpt_coefficient_mu 1.582
_exptl_absorpt_correction_T_max 0.729
_exptl_absorpt_correction_T_min 0.702
_exptl_absorpt_correction_type multi-scan
_exptl_absorpt_process_details
;
CrysAlisPro 1.171.39.46 (Rigaku Oxford Diffraction, 2018)
Empirical absorption correction using spherical harmonics,
 implemented in SCALE3 ABSPACK scaling algorithm.
;
_exptl_crystal_colour blue
_exptl_crystal_density_diffrn 1.727
_exptl_crystal_description prism
_exptl_crystal_F_000 1696
_exptl_crystal_size_max 0.23
_exptl_crystal_size_mid 0.21
_exptl_crystal_size_min 0.20
_refine_diff_density_max 4.537
_refine_diff_density_min -1.140
_refine_diff_density_rms 0.156
_refine_ls_extinction_method none
_refine_ls_goodness_of_fit_ref 1.016
_refine_ls_hydrogen_treatment constr
_refine_ls_matrix_type full
_refine_ls_number_parameters 921
_refine_ls_number_reflns 11431
_refine_ls_number_restraints 823
_refine_ls_restrained_S_all 1.003
_refine_ls_R_factor_all 0.1623
_refine_ls_R_factor_gt 0.1032
_refine_ls_shift/su_max 0.000
_refine_ls_shift/su_mean 0.000
_refine_ls_structure_factor_coef Fsqd
_refine_ls_weighting_details 'w=1/[\s^2^(Fo^2^)+(0.1484P)^2^+17.7032P] where P=(Fo^2^+2Fc^2^)/3'
_refine_ls_weighting_scheme calc
_refine_ls_wR_factor_gt 0.2457
_refine_ls_wR_factor_ref 0.3063
_reflns_Friedel_coverage 0.000
_reflns_number_gt 6527
_reflns_number_total 11431
_reflns_threshold_expression 'I > 2\s(I)'
_cod_data_source_file c9dt03081f2.cif
_cod_data_source_block dy-cu
_cod_depositor_comments
;
The following automatic conversions were performed:

'_exptl_absorpt_correction_type' value 'Multi-scan' changed to
'multi-scan' according to
/home/data/users/saulius/crontab/automatic-downloads/rss-feeds/RSC/lib/dictionaries/cif_core.dic
dictionary named 'cif_core.dic' version 2.4.2 from 2011-04-26.

Automatic conversion script
Id: cif_fix_values 4973 2017-02-22 13:04:09Z antanas 

 Adding full bibliography for 7700970--7700972.cif.
;
_cod_database_code 7700971
_shelx_shelxl_version_number 2014/7
_shelx_space_group_comment
;
The symmetry employed for this shelxl refinement is uniquely defined
by the following loop, which should always be used as a source of
symmetry information in preference to the above space-group names.
They are only intended as comments.
;
_olex2_refinement_description
;
1. Fixed Uiso
 At 1.2 times of:
  All C(H) groups
 At 1.5 times of:
  All C(H,H,H) groups
2. Restrained distances
 H15A-H16C
 2.35 with sigma of 0.01
3. Rigid bond restraints
 F22, C44
 with sigma for 1-2 distances of 0.01 and sigma for 1-3 distances of 0.005
 F23, C44
 with sigma for 1-2 distances of 0.01 and sigma for 1-3 distances of 0.005
 C15, C12
 with sigma for 1-2 distances of 0.01 and sigma for 1-3 distances of 0.005
 F28, C49
 with sigma for 1-2 distances of 0.01 and sigma for 1-3 distances of 0.005
 C49, F30
 with sigma for 1-2 distances of 0.01 and sigma for 1-3 distances of 0.01
 F12, C34
 with sigma for 1-2 distances of 0.01 and sigma for 1-3 distances of 0.005
4. Uiso/Uaniso restraints and constraints
C2 \\sim C44 \\sim C3 \\sim C4 \\sim C6 \\sim C28 \\sim C5 \\sim C9 \\sim C10
\\sim C46 \\sim C1 \\sim C38 \\sim C7 \\sim C8 \\sim C36 \\sim C45 \\sim C43
\\sim C18 \\sim C19 \\sim C12 \\sim C35 \\sim C11 \\sim C37 \\sim C39 \\sim C48
\\sim C42 \\sim C26 \\sim C29 \\sim C47 \\sim C49 \\sim C40 \\sim C23 \\sim C27
\\sim C41 \\sim C24 \\sim C15 \\sim C22 \\sim C25 \\sim C20 \\sim C14 \\sim C21
\\sim C17 \\sim C13 \\sim C16 \\sim C34 \\sim C31 \\sim C30 \\sim C32 \\sim
C33: within 3.8A with sigma of 0.01 and sigma for terminal atoms of 0.02
C17 \\sim C13 \\sim C16: within 2A with sigma of 0.01 and sigma for terminal
atoms of 0.02
Uanis(C17) \\sim Ueq: with sigma of 0.01 and sigma for terminal atoms of 0.01
Uanis(F11) \\sim Ueq: with sigma of 0.01 and sigma for terminal atoms of 0.01
Uanis(F12) \\sim Ueq: with sigma of 0.01 and sigma for terminal atoms of 0.01
5.a Aromatic/amide H refined with riding coordinates:
 C2(H2), C4(H4), C6(H6), C10(H10), C1(H1), C8(H8), C37(H37), C42(H42),
 C47(H47), C27(H27), C32(H32)
5.b Idealised Me refined as rotating group:
 C23(H23A,H23B,H23C), C24(H24A,H24B,H24C), C15(H15A,H15B,H15C), C22(H22A,H22B,
 H22C), C14(H14A,H14B,H14C), C21(H21A,H21B,H21C), C17(H17A,H17B,H17C), C16(H16A,
 H16B,H16C)
;
_olex2_submission_special_instructions 'No special instructions were received'

loop_
_space_group_symop_operation_xyz
'x, y, z'
'-x, -y, -z'

loop_
_atom_site_label
_atom_site_type_symbol
_atom_site_fract_x
_atom_site_fract_y
_atom_site_fract_z
_atom_site_U_iso_or_equiv
_atom_site_adp_type
_atom_site_occupancy
_atom_site_site_symmetry_order
_atom_site_calc_flag
_atom_site_refinement_flags_posn
_atom_site_refinement_flags_adp
_atom_site_refinement_flags_occupancy
Dy1 Dy 0.30405(5) 0.88117(5) 0.33520(4) 0.0664(3) Uani 1 1 d . . .
Cu2 Cu 1.0000 0.5000 0.0000 0.0407(5) Uani 1 2 d S T P
Cu1 Cu 0.5000 0.5000 0.0000 0.0455(5) Uani 1 2 d S T P
F22 F 0.3976(10) 0.8373(11) 0.5877(7) 0.130(4) Uani 1 1 d . U .
F23 F 0.3653(17) 0.7111(19) 0.6549(8) 0.237(12) Uani 1 1 d . U .
F24 F 0.5074(11) 0.7146(15) 0.5705(10) 0.210(10) Uani 1 1 d . . .
F26 F -0.1048(7) 0.9442(7) 0.4297(6) 0.091(3) Uani 1 1 d . . .
F16 F 0.1364(7) 0.7449(7) 0.2268(6) 0.093(3) Uani 1 1 d . . .
F4 F 0.8321(7) 0.2708(7) 0.0575(7) 0.112(4) Uani 1 1 d . . .
F18 F 0.2776(7) 0.7402(8) 0.1372(6) 0.100(3) Uani 1 1 d . . .
F27 F -0.1176(7) 1.0568(8) 0.3230(7) 0.103(3) Uani 1 1 d . . .
F5 F 0.7529(8) 0.1770(6) 0.1580(6) 0.105(3) Uani 1 1 d . . .
F25 F -0.1429(7) 1.0791(7) 0.4318(7) 0.104(3) Uani 1 1 d . . .
F2 F 0.4131(8) 0.2977(6) 0.2980(6) 0.091(3) Uani 1 1 d . . .
F3 F 0.2777(9) 0.4001(9) 0.2367(7) 0.150(6) Uani 1 1 d . . .
F14 F 0.6666(8) 0.6128(8) 0.3327(7) 0.121(4) Uani 1 1 d . . .
F15 F 0.5706(11) 0.5163(8) 0.3709(10) 0.158(6) Uani 1 1 d . . .
F6 F 0.7353(11) 0.2035(7) 0.0387(8) 0.140(5) Uani 1 1 d . . .
F13 F 0.5656(10) 0.5793(10) 0.4475(7) 0.140(5) Uani 1 1 d . . .
F21 F 0.1883(15) 0.5900(11) 0.4655(9) 0.165(6) Uani 1 1 d . . .
F1 F 0.3925(16) 0.4371(8) 0.2736(7) 0.163(7) Uani 1 1 d . . .
F10 F 0.9370(13) 0.3061(9) 0.3028(6) 0.134(5) Uani 1 1 d . . .
F29 F 0.3097(12) 1.1276(10) 0.4112(10) 0.150(5) Uani 1 1 d . . .
F17 F 0.2647(14) 0.6187(8) 0.2354(11) 0.174(8) Uani 1 1 d . . .
F19 F 0.0462(12) 0.6808(9) 0.5011(12) 0.192(8) Uani 1 1 d . . .
F30 F 0.1395(14) 1.2090(10) 0.4120(13) 0.184(8) Uani 1 1 d . U .
F28 F 0.249(2) 1.2089(12) 0.3041(10) 0.207(9) Uani 1 1 d . U .
F20 F 0.1612(15) 0.5841(10) 0.5799(9) 0.159(5) Uani 1 1 d . . .
O6 O 0.6206(6) 0.3835(5) 0.0210(5) 0.047(2) Uani 1 1 d . . .
O9 O 0.2818(7) 0.8119(5) 0.2540(5) 0.051(2) Uani 1 1 d . . .
O14 O 0.1089(6) 0.9460(6) 0.3595(6) 0.062(2) Uani 1 1 d . . .
O13 O 0.2742(8) 1.0208(7) 0.3517(6) 0.072(3) Uani 1 1 d . . .
O8 O 0.9776(6) 0.3953(5) 0.0982(5) 0.050(2) Uani 1 1 d . . .
O5 O 0.4264(6) 0.4654(5) 0.1104(6) 0.054(2) Uani 1 1 d . . .
O3 O 0.2835(7) 0.9942(6) 0.2057(6) 0.061(2) Uani 1 1 d . . .
O10 O 0.4563(7) 0.7465(7) 0.3442(6) 0.069(3) Uani 1 1 d . . .
O12 O 0.2180(7) 0.7637(7) 0.4156(6) 0.068(3) Uani 1 1 d . . .
O11 O 0.3433(8) 0.8378(9) 0.4611(8) 0.087(4) Uani 1 1 d . . .
O1 O 0.8327(9) 0.7581(10) 0.2195(8) 0.106(4) Uani 1 1 d . . .
O2 O 0.4790(7) 0.9218(8) 0.2993(8) 0.090(4) Uani 1 1 d . . .
O4 O 0.3351(9) 0.9663(7) -0.0389(7) 0.083(3) Uani 1 1 d . . .
N2 N 0.7983(6) 0.5696(6) 0.0260(6) 0.045(2) Uani 1 1 d . . .
N1 N 0.6114(7) 0.5638(6) 0.0313(7) 0.047(2) Uani 1 1 d . . .
N5 N 0.2654(9) 1.0013(6) 0.1384(7) 0.056(3) Uani 1 1 d . . .
N6 N 0.2903(10) 0.9867(8) 0.0237(8) 0.074(3) Uani 1 1 d . . .
N4 N 0.5846(10) 0.8846(11) 0.2916(10) 0.095(5) Uani 1 1 d . . .
N3 N 0.7530(9) 0.8039(11) 0.2538(9) 0.089(4) Uani 1 1 d . . .
C2 C 0.7544(9) 0.6371(8) 0.0543(8) 0.0497(19) Uani 1 1 d . U .
H2 H 0.8033 0.6616 0.0626 0.060 Uiso 1 1 calc R . .
C44 C 0.3928(16) 0.7561(16) 0.5900(13) 0.103(4) Uani 1 1 d . U .
C3 C 0.6373(9) 0.6732(9) 0.0723(8) 0.051(2) Uani 1 1 d . U .
C4 C 0.5698(9) 0.6332(8) 0.0593(8) 0.051(2) Uani 1 1 d . U .
H4 H 0.4913 0.6555 0.0706 0.061 Uiso 1 1 calc R . .
C6 C 0.6410(10) 0.7601(9) 0.1532(8) 0.058(2) Uani 1 1 d . U .
H6 H 0.7066 0.7143 0.1703 0.070 Uiso 1 1 calc R . .
C28 C 0.6309(10) 0.3220(9) 0.0883(10) 0.057(2) Uani 1 1 d . U .
C5 C 0.5890(9) 0.7542(9) 0.1017(8) 0.0544(19) Uani 1 1 d . U .
C9 C 0.4496(10) 0.8976(9) 0.1021(9) 0.061(2) Uani 1 1 d . U .
C10 C 0.4938(9) 0.8202(9) 0.0757(8) 0.0554(19) Uani 1 1 d . U .
H10 H 0.4572 0.8157 0.0411 0.066 Uiso 1 1 calc R . .
C46 C 0.0461(11) 1.0148(10) 0.3788(9) 0.066(3) Uani 1 1 d . U .
C1 C 0.7261(8) 0.5334(8) 0.0174(8) 0.051(2) Uani 1 1 d . U .
H1 H 0.7573 0.4833 0.0005 0.062 Uiso 1 1 calc R . .
C38 C 0.3111(11) 0.7276(10) 0.2608(9) 0.061(2) Uani 1 1 d . U .
C7 C 0.5989(10) 0.8328(10) 0.1810(9) 0.063(2) Uani 1 1 d . U .
C8 C 0.5034(10) 0.9040(9) 0.1512(9) 0.061(2) Uani 1 1 d . U .
H8 H 0.4775 0.9558 0.1657 0.073 Uiso 1 1 calc R . .
C36 C 0.4645(11) 0.6722(11) 0.3372(9) 0.067(2) Uani 1 1 d . U .
C45 C -0.0811(12) 1.0245(11) 0.3917(10) 0.070(3) Uani 1 1 d . U .
C43 C 0.3308(15) 0.7713(15) 0.5221(12) 0.086(4) Uani 1 1 d . U .
C18 C 0.3404(11) 0.9611(10) 0.0863(10) 0.063(2) Uani 1 1 d . U .
C19 C 0.1613(11) 1.0653(10) 0.1048(10) 0.075(3) Uani 1 1 d . U .
C12 C 0.7708(14) 0.8258(13) 0.3193(11) 0.085(3) Uani 1 1 d . U .
C35 C 0.5651(13) 0.5926(12) 0.3722(11) 0.076(3) Uani 1 1 d . U .
C11 C 0.6452(12) 0.8407(11) 0.2404(10) 0.070(2) Uani 1 1 d . U .
C37 C 0.3966(11) 0.6572(11) 0.2986(9) 0.070(3) Uani 1 1 d . U .
H37 H 0.4100 0.5985 0.2987 0.083 Uiso 1 1 calc R . .
C39 C 0.2473(12) 0.7074(10) 0.2179(10) 0.068(3) Uani 1 1 d . U .
C48 C 0.1914(13) 1.0787(11) 0.3713(9) 0.069(3) Uani 1 1 d . U .
C42 C 0.2770(14) 0.7118(13) 0.5412(11) 0.092(4) Uani 1 1 d . U .
H42 H 0.2759 0.6679 0.5921 0.110 Uiso 1 1 calc R . .
C26 C 0.4619(10) 0.3927(9) 0.1620(9) 0.059(3) Uani 1 1 d . U .
C29 C 0.7390(12) 0.2401(10) 0.0854(11) 0.071(3) Uani 1 1 d . U .
C47 C 0.0788(13) 1.0774(11) 0.3886(9) 0.071(3) Uani 1 1 d . U .
H47 H 0.0240 1.1215 0.4076 0.085 Uiso 1 1 calc R . .
C49 C 0.2237(15) 1.1595(12) 0.3772(12) 0.081(3) Uani 1 1 d . U .
C40 C 0.1512(15) 0.6466(13) 0.5074(11) 0.089(4) Uani 1 1 d . U .
C23 C 0.1284(14) 1.1069(11) -0.0405(11) 0.093(4) Uani 1 1 d . U .
H23A H 0.1930 1.1264 -0.0739 0.139 Uiso 1 1 calc GR . .
H23B H 0.0709 1.1583 -0.0296 0.139 Uiso 1 1 calc GR . .
H23C H 0.0984 1.0829 -0.0670 0.139 Uiso 1 1 calc GR . .
C27 C 0.5592(11) 0.3184(9) 0.1579(10) 0.066(3) Uani 1 1 d . U .
H27 H 0.5745 0.2664 0.2032 0.079 Uiso 1 1 calc R . .
C41 C 0.2193(14) 0.7119(13) 0.4857(11) 0.085(3) Uani 1 1 d . U .
C24 C 0.1052(13) 0.9555(11) 0.0654(10) 0.084(4) Uani 1 1 d . U .
H24A H 0.1267 0.9272 0.0259 0.126 Uiso 1 1 calc GR . .
H24B H 0.0242 0.9823 0.0718 0.126 Uiso 1 1 calc GR . .
H24C H 0.1275 0.9099 0.1152 0.126 Uiso 1 1 calc GR . .
C15 C 0.7643(17) 0.7364(15) 0.3873(12) 0.109(4) Uani 1 1 d . U .
H15A H 0.7726 0.7396 0.4357 0.163 Uiso 1 1 calc DGR . .
H15B H 0.8241 0.6864 0.3759 0.163 Uiso 1 1 calc GR . .
H15C H 0.6920 0.7269 0.3932 0.163 Uiso 1 1 calc GR . .
C22 C 0.0551(12) 1.0594(11) 0.1690(10) 0.087(4) Uani 1 1 d . U .
H22A H 0.0546 0.9964 0.1955 0.130 Uiso 1 1 calc GR . .
H22B H -0.0124 1.0946 0.1442 0.130 Uiso 1 1 calc GR . .
H22C H 0.0574 1.0836 0.2071 0.130 Uiso 1 1 calc GR . .
C25 C 0.3866(12) 0.3800(11) 0.2471(11) 0.074(3) Uani 1 1 d . U .
C20 C 0.1651(12) 1.0313(11) 0.0386(10) 0.077(3) Uani 1 1 d . U .
C14 C 0.8822(16) 0.8370(15) 0.3114(13) 0.109(4) Uani 1 1 d . U .
H14A H 0.9402 0.7885 0.2965 0.164 Uiso 1 1 calc GR . .
H14B H 0.8931 0.8349 0.3613 0.164 Uiso 1 1 calc GR . .
H14C H 0.8865 0.8952 0.2712 0.164 Uiso 1 1 calc GR . .
C21 C 0.1798(13) 1.1624(10) 0.0744(11) 0.088(4) Uani 1 1 d . U .
H21A H 0.1630 1.1832 0.1183 0.132 Uiso 1 1 calc GR . .
H21B H 0.1302 1.2048 0.0356 0.132 Uiso 1 1 calc GR . .
H21C H 0.2574 1.1589 0.0506 0.132 Uiso 1 1 calc GR . .
C17 C 0.6728(18) 1.0025(15) 0.2725(13) 0.115(5) Uani 1 1 d . U .
H17A H 0.7357 1.0137 0.2823 0.172 Uiso 1 1 calc GR . .
H17B H 0.6040 1.0486 0.2809 0.172 Uiso 1 1 calc GR . .
H17C H 0.6855 1.0050 0.2185 0.172 Uiso 1 1 calc GR . .
C13 C 0.6616(15) 0.9009(14) 0.3333(12) 0.094(3) Uani 1 1 d . U .
C16 C 0.6072(18) 0.9133(16) 0.4019(13) 0.114(5) Uani 1 1 d . U .
H16A H 0.5325 0.9550 0.3941 0.171 Uiso 1 1 calc GR . .
H16B H 0.6491 0.9383 0.4190 0.171 Uiso 1 1 calc GR . .
H16C H 0.6008 0.8554 0.4417 0.171 Uiso 1 1 calc DGR . .
F11 F 0.9711(16) 0.2438(11) 0.2219(9) 0.165(5) Uani 1 1 d . U .
F12 F 0.830(2) 0.3201(17) 0.2159(14) 0.235(9) Uani 1 1 d . U .
C34 C 0.9278(17) 0.3187(13) 0.2302(12) 0.096(4) Uani 1 1 d . U .
O7 O 1.0296(6) 0.5613(6) 0.0580(5) 0.049(2) Uani 1 1 d . . .
F8 F 1.0091(7) 0.6833(6) 0.1232(6) 0.083(3) Uani 1 1 d . . .
F7 F 1.1745(6) 0.5890(7) 0.1277(7) 0.094(3) Uani 1 1 d . . .
F9 F 1.0502(8) 0.5737(7) 0.2332(6) 0.086(3) Uani 1 1 d . . .
C31 C 1.0255(10) 0.5325(10) 0.1311(9) 0.057(2) Uani 1 1 d . U .
C30 C 1.0640(11) 0.5972(10) 0.1551(9) 0.063(3) Uani 1 1 d . U .
C32 C 0.9939(12) 0.4602(10) 0.1847(9) 0.067(3) Uani 1 1 d . U .
H32 H 0.9847 0.4515 0.2384 0.080 Uiso 1 1 calc R . .
C33 C 0.9741(13) 0.3970(10) 0.1633(10) 0.073(3) Uani 1 1 d . U .

loop_
_atom_site_aniso_label
_atom_site_aniso_U_11
_atom_site_aniso_U_22
_atom_site_aniso_U_33
_atom_site_aniso_U_23
_atom_site_aniso_U_13
_atom_site_aniso_U_12
Dy1 0.0420(4) 0.0923(6) 0.0859(6) -0.0596(5) 0.0025(3) -0.0178(3)
Cu2 0.0239(8) 0.0403(11) 0.0668(13) -0.0276(10) -0.0069(8) -0.0083(7)
Cu1 0.0208(8) 0.0321(11) 0.0840(15) -0.0245(10) -0.0097(9) -0.0015(7)
F22 0.117(9) 0.175(11) 0.122(9) -0.084(9) -0.041(7) -0.017(8)
F23 0.243(18) 0.46(3) 0.070(7) -0.039(12) -0.010(10) -0.25(2)
F24 0.095(9) 0.32(2) 0.176(14) -0.128(16) -0.066(10) 0.071(12)
F26 0.069(5) 0.116(8) 0.107(7) -0.060(6) 0.007(5) -0.035(5)
F16 0.054(5) 0.129(8) 0.121(8) -0.064(7) -0.007(5) -0.032(5)
F4 0.036(4) 0.091(7) 0.155(10) -0.021(7) -0.006(5) 0.010(4)
F18 0.072(6) 0.158(10) 0.102(7) -0.080(7) -0.007(5) -0.033(6)
F27 0.063(5) 0.144(10) 0.114(8) -0.061(7) -0.020(5) -0.017(5)
F5 0.085(6) 0.060(6) 0.110(8) -0.005(5) -0.017(5) 0.022(5)
F25 0.066(5) 0.112(8) 0.151(9) -0.087(8) -0.006(6) -0.002(5)
F2 0.091(6) 0.064(6) 0.094(7) -0.002(5) -0.007(5) -0.029(5)
F3 0.087(7) 0.140(11) 0.101(8) 0.010(8) 0.020(6) 0.019(7)
F14 0.062(6) 0.126(9) 0.108(8) -0.016(7) -0.011(5) 0.019(5)
F15 0.126(10) 0.074(8) 0.266(18) -0.051(10) -0.111(11) 0.030(7)
F6 0.159(10) 0.072(7) 0.176(12) -0.080(8) -0.086(9) 0.068(7)
F13 0.093(8) 0.158(12) 0.105(9) -0.022(8) -0.020(6) 0.011(7)
F21 0.202(15) 0.167(13) 0.151(12) -0.082(11) 0.053(11) -0.105(12)
F1 0.29(2) 0.067(7) 0.076(7) -0.017(6) 0.009(9) -0.027(9)
F10 0.212(14) 0.122(10) 0.067(7) -0.030(6) 0.022(7) -0.078(9)
F29 0.148(11) 0.163(12) 0.224(15) -0.115(12) -0.055(10) -0.063(9)
F17 0.207(14) 0.063(7) 0.31(2) -0.061(10) -0.171(15) -0.005(8)
F19 0.109(10) 0.088(9) 0.28(2) 0.014(11) 0.001(11) -0.036(7)
F30 0.169(12) 0.126(11) 0.32(2) -0.157(14) -0.034(13) -0.025(10)
F28 0.35(3) 0.161(14) 0.154(11) 0.028(11) -0.067(15) -0.199(17)
F20 0.199(15) 0.131(12) 0.139(12) -0.015(10) -0.026(10) -0.073(11)
O6 0.027(4) 0.033(4) 0.083(6) -0.023(4) -0.014(4) -0.002(3)
O9 0.054(5) 0.041(5) 0.057(5) -0.017(4) 0.001(4) -0.020(4)
O14 0.040(4) 0.074(6) 0.091(7) -0.055(6) 0.012(4) -0.022(4)
O13 0.067(6) 0.084(7) 0.098(8) -0.053(6) -0.005(5) -0.037(5)
O8 0.047(4) 0.044(5) 0.059(5) -0.025(4) 0.000(4) -0.012(3)
O5 0.032(4) 0.036(5) 0.085(6) -0.019(5) -0.014(4) 0.000(3)
O3 0.050(5) 0.059(6) 0.089(7) -0.045(5) 0.010(5) -0.024(4)
O10 0.046(5) 0.089(7) 0.077(6) -0.044(6) 0.004(4) -0.017(5)
O12 0.060(5) 0.085(7) 0.061(6) -0.041(6) 0.007(4) -0.015(5)
O11 0.053(6) 0.117(10) 0.115(10) -0.080(9) -0.007(6) -0.011(6)
O1 0.054(6) 0.161(12) 0.125(10) -0.096(10) -0.010(6) -0.002(7)
O2 0.042(5) 0.123(9) 0.149(10) -0.104(9) 0.017(5) -0.028(5)
O4 0.087(7) 0.062(7) 0.080(7) -0.025(6) 0.002(6) -0.009(5)
N2 0.022(4) 0.041(5) 0.083(7) -0.034(5) -0.010(4) -0.006(4)
N1 0.022(4) 0.039(5) 0.089(8) -0.034(5) -0.011(4) -0.001(4)
N5 0.070(7) 0.028(5) 0.058(7) -0.014(5) 0.008(5) -0.013(5)
N6 0.073(8) 0.060(8) 0.071(8) -0.026(7) 0.009(7) -0.009(6)
N4 0.045(7) 0.144(13) 0.147(13) -0.114(12) 0.009(7) -0.028(7)
N3 0.042(6) 0.124(12) 0.132(12) -0.092(11) 0.015(7) -0.022(7)
C2 0.029(3) 0.053(4) 0.081(4) -0.041(3) 0.001(3) -0.014(3)
C44 0.078(7) 0.106(7) 0.089(7) -0.029(6) -0.004(6) 0.003(6)
C3 0.030(3) 0.056(4) 0.081(4) -0.044(3) 0.005(3) -0.014(3)
C4 0.027(3) 0.056(4) 0.082(4) -0.041(4) 0.000(3) -0.012(3)
C6 0.039(3) 0.060(3) 0.084(4) -0.042(3) 0.006(3) -0.015(3)
C28 0.043(4) 0.039(5) 0.096(6) -0.030(5) -0.019(4) -0.006(4)
C5 0.037(3) 0.058(3) 0.082(4) -0.044(3) 0.006(3) -0.016(3)
C9 0.043(3) 0.059(3) 0.085(4) -0.039(3) 0.006(3) -0.014(3)
C10 0.036(3) 0.057(3) 0.083(4) -0.041(3) 0.004(3) -0.014(3)
C46 0.058(5) 0.065(6) 0.080(6) -0.035(5) -0.005(5) -0.017(5)
C1 0.028(4) 0.053(4) 0.086(5) -0.040(4) -0.008(4) -0.008(3)
C38 0.049(4) 0.060(4) 0.078(5) -0.036(4) 0.004(4) -0.018(3)
C7 0.045(3) 0.067(3) 0.087(4) -0.043(3) 0.008(3) -0.019(3)
C8 0.042(3) 0.062(4) 0.088(4) -0.042(4) 0.007(3) -0.019(3)
C36 0.055(4) 0.066(4) 0.081(4) -0.032(4) 0.005(4) -0.020(4)
C45 0.059(5) 0.070(6) 0.085(6) -0.034(5) -0.002(5) -0.021(5)
C43 0.066(6) 0.087(7) 0.081(6) -0.038(6) 0.004(5) 0.002(5)
C18 0.046(3) 0.056(4) 0.087(4) -0.037(3) 0.004(3) -0.010(3)
C19 0.053(5) 0.057(5) 0.091(5) -0.026(4) 0.008(4) -0.002(4)
C12 0.071(5) 0.104(5) 0.102(5) -0.058(5) -0.005(5) -0.026(5)
C35 0.060(5) 0.071(6) 0.084(6) -0.026(5) 0.003(5) -0.016(5)
C11 0.057(4) 0.081(4) 0.091(4) -0.052(4) 0.003(3) -0.025(3)
C37 0.056(5) 0.064(5) 0.081(5) -0.026(5) 0.006(4) -0.018(4)
C39 0.061(5) 0.061(5) 0.088(6) -0.033(5) 0.003(5) -0.025(4)
C48 0.066(5) 0.067(6) 0.083(6) -0.036(5) -0.005(5) -0.023(5)
C42 0.071(6) 0.089(7) 0.084(6) -0.032(6) 0.002(5) 0.005(5)
C26 0.049(5) 0.040(5) 0.097(6) -0.024(5) -0.023(5) -0.012(4)
C29 0.056(6) 0.043(6) 0.103(7) -0.022(6) -0.016(6) -0.002(5)
C47 0.070(5) 0.067(6) 0.086(6) -0.038(5) -0.004(5) -0.023(5)
C49 0.083(6) 0.073(7) 0.104(7) -0.029(6) -0.017(6) -0.038(5)
C40 0.070(6) 0.087(7) 0.083(7) -0.034(6) 0.010(6) 0.000(5)
C23 0.067(6) 0.071(7) 0.102(7) -0.013(6) -0.003(6) -0.002(6)
C27 0.053(5) 0.040(5) 0.100(6) -0.023(5) -0.018(5) -0.004(4)
C41 0.069(5) 0.083(6) 0.083(6) -0.037(5) 0.006(5) -0.001(5)
C24 0.058(6) 0.075(7) 0.089(7) -0.020(6) -0.007(6) 0.001(6)
C15 0.105(8) 0.122(8) 0.111(8) -0.059(6) -0.008(7) -0.030(7)
C22 0.061(6) 0.069(6) 0.094(7) -0.022(6) 0.002(6) 0.006(5)
C25 0.061(6) 0.043(6) 0.101(7) -0.017(6) -0.012(6) -0.003(5)
C20 0.054(5) 0.061(5) 0.091(5) -0.025(4) 0.003(5) 0.001(4)
C14 0.088(7) 0.125(8) 0.120(8) -0.064(7) 0.007(7) -0.028(7)
C21 0.068(7) 0.057(7) 0.107(8) -0.022(6) 0.012(6) -0.007(6)
C17 0.105(7) 0.120(7) 0.126(7) -0.052(6) -0.006(6) -0.037(6)
C13 0.077(6) 0.112(6) 0.105(6) -0.058(5) 0.002(5) -0.025(5)
C16 0.104(8) 0.125(8) 0.120(8) -0.066(7) -0.005(7) -0.021(7)
F11 0.212(10) 0.130(8) 0.147(9) -0.056(7) 0.010(7) -0.058(7)
F12 0.220(11) 0.254(13) 0.247(13) -0.062(9) -0.044(9) -0.108(9)
C34 0.095(6) 0.075(6) 0.084(7) -0.023(6) 0.001(6) -0.001(5)
O7 0.036(4) 0.049(5) 0.066(6) -0.026(4) -0.006(4) -0.010(3)
F8 0.086(6) 0.061(5) 0.113(7) -0.049(5) -0.030(5) 0.001(4)
F7 0.048(4) 0.129(8) 0.152(9) -0.094(7) -0.031(5) -0.012(4)
F9 0.095(6) 0.100(7) 0.086(6) -0.048(6) -0.026(5) -0.026(5)
C31 0.051(4) 0.056(5) 0.073(5) -0.034(4) -0.015(4) -0.006(4)
C30 0.059(6) 0.058(6) 0.075(6) -0.031(5) -0.022(5) -0.001(5)
C32 0.070(5) 0.058(5) 0.071(6) -0.031(5) -0.014(5) -0.004(5)
C33 0.074(6) 0.060(6) 0.072(6) -0.023(5) -0.009(5) -0.006(5)

loop_
_atom_type_symbol
_atom_type_description
_atom_type_scat_dispersion_real
_atom_type_scat_dispersion_imag
_atom_type_scat_source
C C 0.0033 0.0016 'International Tables Vol C Tables 4.2.6.8 and 6.1.1.4'
H H 0.0000 0.0000 'International Tables Vol C Tables 4.2.6.8 and 6.1.1.4'
Cu Cu 0.3201 1.2651 'International Tables Vol C Tables 4.2.6.8 and 6.1.1.4'
Dy Dy -0.1892 4.4098 'International Tables Vol C Tables 4.2.6.8 and 6.1.1.4'
F F 0.0171 0.0103 'International Tables Vol C Tables 4.2.6.8 and 6.1.1.4'
N N 0.0061 0.0033 'International Tables Vol C Tables 4.2.6.8 and 6.1.1.4'
O O 0.0106 0.0060 'International Tables Vol C Tables 4.2.6.8 and 6.1.1.4'

loop_
_geom_angle_atom_site_label_1
_geom_angle_atom_site_label_2
_geom_angle_atom_site_label_3
_geom_angle
_geom_angle_site_symmetry_1
_geom_angle_site_symmetry_3
O9 Dy1 O3 72.2(3) . .
O9 Dy1 O2 114.4(3) . .
O14 Dy1 O9 92.3(3) . .
O14 Dy1 O13 72.1(3) . .
O14 Dy1 O3 83.2(3) . .
O14 Dy1 O10 147.5(3) . .
O14 Dy1 O12 71.0(3) . .
O14 Dy1 O2 140.3(3) . .
O13 Dy1 O9 145.4(3) . .
O13 Dy1 O3 75.4(3) . .
O13 Dy1 O10 135.5(3) . .
O13 Dy1 O2 69.4(3) . .
O3 Dy1 O2 78.2(4) . .
O10 Dy1 O9 71.9(3) . .
O10 Dy1 O3 116.6(3) . .
O10 Dy1 O2 71.7(4) . .
O12 Dy1 O9 71.1(3) . .
O12 Dy1 O13 127.7(3) . .
O12 Dy1 O3 133.6(3) . .
O12 Dy1 O10 77.0(3) . .
O12 Dy1 O2 143.7(4) . .
O11 Dy1 O9 138.1(4) . .
O11 Dy1 O14 97.7(3) . .
O11 Dy1 O13 75.8(4) . .
O11 Dy1 O3 149.3(4) . .
O11 Dy1 O10 78.2(3) . .
O11 Dy1 O12 74.0(4) . .
O11 Dy1 O2 82.1(4) . .
O8 Cu2 O8 180.0 2_765 .
O8 Cu2 N2 86.2(3) . .
O8 Cu2 N2 93.8(3) . 2_765
O8 Cu2 N2 93.8(3) 2_765 .
O8 Cu2 N2 86.2(3) 2_765 2_765
N2 Cu2 N2 180.0 . 2_765
O7 Cu2 O8 92.4(4) . .
O7 Cu2 O8 92.4(4) 2_765 2_765
O7 Cu2 O8 87.6(4) . 2_765
O7 Cu2 O8 87.6(4) 2_765 .
O7 Cu2 N2 89.7(3) . 2_765
O7 Cu2 N2 90.3(3) . .
O7 Cu2 N2 90.3(3) 2_765 2_765
O7 Cu2 N2 89.7(3) 2_765 .
O7 Cu2 O7 180.0 2_765 .
O6 Cu1 O6 180.0(4) . 2_665
O6 Cu1 N1 89.6(3) . .
O6 Cu1 N1 90.4(3) 2_665 .
O6 Cu1 N1 90.4(3) . 2_665
O6 Cu1 N1 89.6(3) 2_665 2_665
O5 Cu1 O6 92.5(3) . .
O5 Cu1 O6 87.5(3) . 2_665
O5 Cu1 O6 92.5(3) 2_665 2_665
O5 Cu1 O6 87.5(3) 2_665 .
O5 Cu1 O5 180.0 . 2_665
O5 Cu1 N1 90.0(4) 2_665 2_665
O5 Cu1 N1 90.0(4) 2_665 .
O5 Cu1 N1 90.0(4) . 2_665
O5 Cu1 N1 90.0(4) . .
N1 Cu1 N1 180.0 . 2_665
C28 O6 Cu1 124.4(8) . .
C38 O9 Dy1 130.6(9) . .
C46 O14 Dy1 135.1(9) . .
C48 O13 Dy1 135.9(9) . .
C33 O8 Cu2 121.2(10) . .
C26 O5 Cu1 123.8(8) . .
N5 O3 Dy1 138.3(7) . .
C36 O10 Dy1 131.8(9) . .
C41 O12 Dy1 133.4(12) . .
C43 O11 Dy1 131.2(13) . .
N4 O2 Dy1 139.7(11) . .
C2 N2 Cu2 123.6(7) . .
C2 N2 C1 117.4(9) . .
C1 N2 Cu2 118.7(7) . .
C4 N1 Cu1 124.7(6) . .
C4 N1 C1 115.5(9) . .
C1 N1 Cu1 119.7(7) . .
O3 N5 C18 126.6(11) . .
O3 N5 C19 121.0(10) . .
C18 N5 C19 112.0(12) . .
O4 N6 C18 126.2(12) . .
O4 N6 C20 121.2(13) . .
C18 N6 C20 111.9(12) . .
O2 N4 C11 126.7(13) . .
O2 N4 C13 120.1(12) . .
C11 N4 C13 112.4(12) . .
O1 N3 C12 120.7(12) . .
O1 N3 C11 128.2(14) . .
C11 N3 C12 111.1(12) . .
N2 C2 C3 122.5(10) . .
F22 C44 F24 100.7(19) . .
F22 C44 C43 110.8(17) . .
F23 C44 F22 111(2) . .
F23 C44 F24 107(2) . .
F23 C44 C43 119(2) . .
F24 C44 C43 107.0(16) . .
C2 C3 C5 121.2(10) . .
C4 C3 C2 115.8(10) . .
C4 C3 C5 123.0(9) . .
N1 C4 C3 123.4(9) . .
C5 C6 C7 121.6(12) . .
O6 C28 C29 111.6(13) . .
O6 C28 C27 128.4(11) . .
C27 C28 C29 120.0(14) . .
C6 C5 C3 120.4(11) . .
C6 C5 C10 120.2(11) . .
C10 C5 C3 119.4(11) . .
C8 C9 C10 119.9(12) . .
C8 C9 C18 118.5(12) . .
C18 C9 C10 121.0(12) . .
C5 C10 C9 119.3(12) . .
O14 C46 C45 113.7(12) . .
O14 C46 C47 127.7(13) . .
C47 C46 C45 118.6(13) . .
N2 C1 N1 125.3(10) . .
O9 C38 C37 128.0(13) . .
O9 C38 C39 114.2(12) . .
C37 C38 C39 117.7(13) . .
C6 C7 C8 118.5(13) . .
C6 C7 C11 124.8(13) . .
C8 C7 C11 116.7(12) . .
C9 C8 C7 120.2(12) . .
O10 C36 C35 113.9(14) . .
O10 C36 C37 127.6(14) . .
C37 C36 C35 118.4(14) . .
F26 C45 C46 112.9(13) . .
F27 C45 F26 104.7(13) . .
F27 C45 F25 108.4(13) . .
F27 C45 C46 110.0(13) . .
F25 C45 F26 107.5(13) . .
F25 C45 C46 113.0(13) . .
O11 C43 C44 114(2) . .
O11 C43 C42 133(2) . .
C42 C43 C44 113(2) . .
N5 C18 C9 124.3(14) . .
N6 C18 N5 107.9(11) . .
N6 C18 C9 127.6(13) . .
N5 C19 C22 111.1(13) . .
N5 C19 C20 100.9(10) . .
N5 C19 C21 104.7(13) . .
C22 C19 C21 110.5(12) . .
C20 C19 C22 114.2(14) . .
C20 C19 C21 114.6(14) . .
N3 C12 C15 98.7(15) . .
N3 C12 C13 105.3(13) . .
C15 C12 C13 107.2(15) . .
C14 C12 N3 115.4(15) . .
C14 C12 C15 107.8(16) . .
C14 C12 C13 120.1(16) . .
F14 C35 C36 110.3(14) . .
F15 C35 F14 108.1(14) . .
F15 C35 F13 106.2(16) . .
F15 C35 C36 115.1(15) . .
F13 C35 F14 104.3(14) . .
F13 C35 C36 112.3(14) . .
N4 C11 C7 125.0(12) . .
N3 C11 N4 109.6(13) . .
N3 C11 C7 125.4(13) . .
C38 C37 C36 120.9(14) . .
F16 C39 F18 103.0(12) . .
F16 C39 C38 115.3(12) . .
F18 C39 C38 112.5(12) . .
F17 C39 F16 107.1(13) . .
F17 C39 F18 104.1(15) . .
F17 C39 C38 113.8(13) . .
O13 C48 C47 126.1(14) . .
O13 C48 C49 113.7(13) . .
C47 C48 C49 120.2(14) . .
C43 C42 C41 121(2) . .
O5 C26 C27 129.9(15) . .
O5 C26 C25 114.5(11) . .
C27 C26 C25 115.6(13) . .
F4 C29 C28 109.5(12) . .
F5 C29 F4 107.2(12) . .
F5 C29 C28 111.3(13) . .
F6 C29 F4 107.3(15) . .
F6 C29 F5 110.2(13) . .
F6 C29 C28 111.2(12) . .
C46 C47 C48 122.5(14) . .
F29 C49 F30 111.4(18) . .
F29 C49 F28 108.6(19) . .
F29 C49 C48 110.2(15) . .
F30 C49 C48 112.1(15) . .
F28 C49 F30 109.8(19) . .
F28 C49 C48 104.5(15) . .
F21 C40 C41 114.7(15) . .
F19 C40 F21 103(2) . .
F19 C40 F20 107.9(17) . .
F19 C40 C41 117.3(17) . .
F20 C40 F21 99.0(16) . .
F20 C40 C41 112.7(18) . .
C28 C27 C26 120.8(14) . .
O12 C41 C42 126(2) . .
O12 C41 C40 111.8(17) . .
C42 C41 C40 122.2(19) . .
F2 C25 F3 107.2(14) . .
F2 C25 C26 114.2(12) . .
F3 C25 C26 107.3(13) . .
F1 C25 F2 110.6(16) . .
F1 C25 F3 108.4(15) . .
F1 C25 C26 108.9(14) . .
N6 C20 C19 100.2(12) . .
N6 C20 C23 107.9(12) . .
N6 C20 C24 107.0(12) . .
C19 C20 C23 115.8(14) . .
C19 C20 C24 114.3(14) . .
C23 C20 C24 110.6(15) . .
N4 C13 C17 100.9(15) . .
C12 C13 N4 97.3(13) . .
C12 C13 C17 110.2(15) . .
C16 C13 N4 111.8(16) . .
C16 C13 C12 128.7(19) . .
C16 C13 C17 104.7(18) . .
C34 F11 F12 48.1(14) . .
C34 F12 F11 43.2(12) . .
F10 C34 F12 118.6(19) . .
F10 C34 C33 115.3(19) . .
F11 C34 F10 106.7(17) . .
F11 C34 F12 89(2) . .
F11 C34 C33 113.7(17) . .
F12 C34 C33 110.8(18) . .
C31 O7 Cu2 124.5(9) . .
O7 C31 C30 109.4(13) . .
O7 C31 C32 128.5(13) . .
C32 C31 C30 122.1(14) . .
F8 C30 F7 107.0(13) . .
F8 C30 F9 109.9(12) . .
F8 C30 C31 111.6(11) . .
F7 C30 C31 108.9(11) . .
F9 C30 F7 108.2(11) . .
F9 C30 C31 111.0(13) . .
C31 C32 C33 122.0(15) . .
O8 C33 C34 110.9(15) . .
O8 C33 C32 130.6(16) . .
C32 C33 C34 118.2(16) . .

loop_
_geom_bond_atom_site_label_1
_geom_bond_atom_site_label_2
_geom_bond_distance
_geom_bond_site_symmetry_2
Dy1 O9 2.367(8) .
Dy1 O14 2.326(8) .
Dy1 O13 2.354(9) .
Dy1 O3 2.381(10) .
Dy1 O10 2.355(9) .
Dy1 O12 2.350(11) .
Dy1 O11 2.289(12) .
Dy1 O2 2.404(9) .
Cu2 O8 1.980(9) 2_765
Cu2 O8 1.980(9) .
Cu2 N2 2.412(8) .
Cu2 N2 2.412(8) 2_765
Cu2 O7 1.939(8) 2_765
Cu2 O7 1.939(8) .
Cu1 O6 1.956(7) 2_665
Cu1 O6 1.956(7) .
Cu1 O5 1.954(9) 2_665
Cu1 O5 1.954(9) .
Cu1 N1 2.350(9) .
Cu1 N1 2.350(9) 2_665
F22 C44 1.36(3) .
F23 C44 1.17(2) .
F24 C44 1.39(2) .
F26 C45 1.332(18) .
F16 C39 1.317(16) .
F4 C29 1.350(18) .
F18 C39 1.368(18) .
F27 C45 1.309(18) .
F5 C29 1.337(18) .
F25 C45 1.317(17) .
F2 C25 1.288(17) .
F3 C25 1.351(19) .
F14 C35 1.387(19) .
F15 C35 1.26(2) .
F6 C29 1.270(19) .
F13 C35 1.33(2) .
F21 C40 1.35(2) .
F1 C25 1.27(2) .
F10 C34 1.31(2) .
F29 C49 1.25(2) .
F17 C39 1.322(17) .
F19 C40 1.27(2) .
F30 C49 1.30(2) .
F28 C49 1.29(2) .
F20 C40 1.33(2) .
O6 C28 1.253(16) .
O9 C38 1.275(15) .
O14 C46 1.267(15) .
O13 C48 1.234(16) .
O8 C33 1.211(17) .
O5 C26 1.215(15) .
O3 N5 1.285(14) .
O10 C36 1.263(17) .
O12 C41 1.235(19) .
O11 C43 1.24(2) .
O1 N3 1.231(15) .
O2 N4 1.257(14) .
O4 N6 1.275(15) .
N2 C2 1.316(14) .
N2 C1 1.338(13) .
N1 C4 1.341(14) .
N1 C1 1.351(13) .
N5 C18 1.371(16) .
N5 C19 1.469(18) .
N6 C18 1.318(19) .
N6 C20 1.500(18) .
N4 C11 1.348(18) .
N4 C13 1.55(2) .
N3 C12 1.50(2) .
N3 C11 1.332(18) .
C2 C3 1.396(14) .
C44 C43 1.55(3) .
C3 C4 1.378(16) .
C3 C5 1.526(16) .
C6 C5 1.353(18) .
C6 C7 1.386(17) .
C28 C29 1.557(17) .
C28 C27 1.36(2) .
C5 C10 1.352(17) .
C9 C10 1.439(17) .
C9 C8 1.335(19) .
C9 C18 1.429(18) .
C46 C45 1.53(2) .
C46 C47 1.34(2) .
C38 C37 1.366(19) .
C38 C39 1.48(2) .
C7 C8 1.404(18) .
C7 C11 1.45(2) .
C36 C35 1.53(2) .
C36 C37 1.40(2) .
C43 C42 1.28(3) .
C19 C22 1.55(2) .
C19 C20 1.54(2) .
C19 C21 1.56(2) .
C12 C15 1.52(3) .
C12 C14 1.46(2) .
C12 C13 1.54(2) .
C48 C47 1.39(2) .
C48 C49 1.59(2) .
C42 C41 1.42(3) .
C26 C27 1.411(17) .
C26 C25 1.59(2) .
C40 C41 1.49(3) .
C23 C20 1.55(2) .
C24 C20 1.55(2) .
C17 C13 1.64(3) .
C13 C16 1.34(2) .
F11 F12 1.79(3) .
F11 C34 1.23(2) .
F12 C34 1.33(3) .
C34 C33 1.56(3) .
O7 C31 1.235(16) .
F8 C30 1.303(15) .
F7 C30 1.339(16) .
F9 C30 1.320(17) .
C31 C30 1.580(19) .
C31 C32 1.32(2) .
C32 C33 1.39(2) .

loop_
_geom_torsion_atom_site_label_1
_geom_torsion_atom_site_label_2
_geom_torsion_atom_site_label_3
_geom_torsion_atom_site_label_4
_geom_torsion
Dy1 O9 C38 C37 -26(2)
Dy1 O9 C38 C39 158.2(9)
Dy1 O14 C46 C45 -177.0(10)
Dy1 O14 C46 C47 3(3)
Dy1 O13 C48 C47 -3(3)
Dy1 O13 C48 C49 176.6(10)
Dy1 O3 N5 C18 -71.6(16)
Dy1 O3 N5 C19 115.9(12)
Dy1 O10 C36 C35 -162.1(10)
Dy1 O10 C36 C37 21(2)
Dy1 O12 C41 C42 2(2)
Dy1 O12 C41 C40 -178.5(9)
Dy1 O11 C43 C44 167.3(10)
Dy1 O11 C43 C42 -13(3)
Dy1 O2 N4 C11 62(3)
Dy1 O2 N4 C13 -128.7(15)
Cu2 O8 C33 C34 166.5(9)
Cu2 O8 C33 C32 -7(2)
Cu2 N2 C2 C3 -176.9(10)
Cu2 N2 C1 N1 178.6(10)
Cu2 O7 C31 C30 175.6(7)
Cu2 O7 C31 C32 -4.9(19)
Cu1 O6 C28 C29 -177.2(8)
Cu1 O6 C28 C27 5.8(19)
Cu1 O5 C26 C27 0.6(19)
Cu1 O5 C26 C25 -179.4(9)
Cu1 N1 C4 C3 -175.6(10)
Cu1 N1 C1 N2 173.7(10)
F22 C44 C43 O11 31(2)
F22 C44 C43 C42 -148.8(16)
F23 C44 C43 O11 162(2)
F23 C44 C43 C42 -18(3)
F24 C44 C43 O11 -78(2)
F24 C44 C43 C42 102(2)
F21 C40 C41 O12 61(2)
F21 C40 C41 C42 -118.8(19)
F10 C34 C33 O8 170.0(14)
F10 C34 C33 C32 -16(2)
F19 C40 C41 O12 -61(2)
F19 C40 C41 C42 119(2)
F20 C40 C41 O12 173.4(14)
F20 C40 C41 C42 -7(2)
O6 C28 C29 F4 58.4(17)
O6 C28 C29 F5 176.7(12)
O6 C28 C29 F6 -60.0(17)
O6 C28 C27 C26 -4(2)
O9 C38 C37 C36 1(2)
O9 C38 C39 F16 -45.4(19)
O9 C38 C39 F18 72.3(15)
O9 C38 C39 F17 -169.6(14)
O14 C46 C45 F26 40.3(19)
O14 C46 C45 F27 -76.2(17)
O14 C46 C45 F25 162.6(14)
O14 C46 C47 C48 6(3)
O13 C48 C47 C46 -6(3)
O13 C48 C49 F29 -43(2)
O13 C48 C49 F30 -167.8(17)
O13 C48 C49 F28 73(2)
O5 C26 C27 C28 1(2)
O5 C26 C25 F2 168.9(12)
O5 C26 C25 F3 50.2(17)
O5 C26 C25 F1 -67.0(17)
O3 N5 C18 N6 -178.7(12)
O3 N5 C18 C9 5(2)
O3 N5 C19 C22 -44.9(18)
O3 N5 C19 C20 -166.3(11)
O3 N5 C19 C21 74.4(15)
O10 C36 C35 F14 -62.0(19)
O10 C36 C35 F15 175.4(16)
O10 C36 C35 F13 53.8(19)
O10 C36 C37 C38 2(2)
O11 C43 C42 C41 3(3)
O1 N3 C12 C15 -82.1(19)
O1 N3 C12 C14 32(3)
O1 N3 C12 C13 167.3(17)
O1 N3 C11 N4 179.2(18)
O1 N3 C11 C7 1(3)
O2 N4 C11 N3 -175.0(18)
O2 N4 C11 C7 4(3)
O2 N4 C13 C12 168.5(17)
O2 N4 C13 C17 -79(2)
O2 N4 C13 C16 32(3)
O4 N6 C18 N5 176.8(13)
O4 N6 C18 C9 -7(3)
O4 N6 C20 C19 -164.6(13)
O4 N6 C20 C23 -43(2)
O4 N6 C20 C24 75.9(17)
N2 C2 C3 C4 1(2)
N2 C2 C3 C5 -177.3(13)
N5 C19 C20 N6 -24.6(14)
N5 C19 C20 C23 -140.3(12)
N5 C19 C20 C24 89.4(13)
N3 C12 C13 N4 18.1(18)
N3 C12 C13 C17 -86.4(18)
N3 C12 C13 C16 144(2)
C2 N2 C1 N1 4(2)
C2 C3 C4 N1 0(2)
C2 C3 C5 C6 -39(2)
C2 C3 C5 C10 140.7(14)
C44 C43 C42 C41 -177.2(14)
C3 C5 C10 C9 -178.7(12)
C4 N1 C1 N2 -3(2)
C4 C3 C5 C6 143.1(14)
C4 C3 C5 C10 -37(2)
C6 C5 C10 C9 1(2)
C6 C7 C8 C9 5(2)
C6 C7 C11 N4 -150.4(16)
C6 C7 C11 N3 28(3)
C5 C3 C4 N1 178.0(12)
C5 C6 C7 C8 -3(2)
C5 C6 C7 C11 175.5(14)
C10 C9 C8 C7 -4(2)
C10 C9 C18 N5 142.3(14)
C10 C9 C18 N6 -33(2)
C1 N2 C2 C3 -2.4(19)
C1 N1 C4 C3 1(2)
C7 C6 C5 C3 -179.8(12)
C7 C6 C5 C10 0(2)
C8 C9 C10 C5 1(2)
C8 C9 C18 N5 -29(2)
C8 C9 C18 N6 156.3(15)
C8 C7 C11 N4 29(2)
C8 C7 C11 N3 -153.2(16)
C45 C46 C47 C48 -174.2(15)
C43 C42 C41 O12 3(3)
C43 C42 C41 C40 -176.9(15)
C18 N5 C19 C22 141.6(14)
C18 N5 C19 C20 20.2(15)
C18 N5 C19 C21 -99.1(14)
C18 N6 C20 C19 24.4(16)
C18 N6 C20 C23 145.9(14)
C18 N6 C20 C24 -95.1(16)
C18 C9 C10 C5 -170.2(13)
C18 C9 C8 C7 167.2(13)
C19 N5 C18 N6 -5.6(16)
C19 N5 C18 C9 178.5(13)
C12 N3 C11 N4 -1(2)
C12 N3 C11 C7 180.0(16)
C35 C36 C37 C38 -174.8(14)
C11 N4 C13 C12 -21(2)
C11 N4 C13 C17 91.5(17)
C11 N4 C13 C16 -157.7(19)
C11 N3 C12 C15 98.5(17)
C11 N3 C12 C14 -147.0(17)
C11 N3 C12 C13 -12(2)
C11 C7 C8 C9 -173.8(14)
C37 C38 C39 F16 138.0(14)
C37 C38 C39 F18 -104.3(16)
C37 C38 C39 F17 14(2)
C37 C36 C35 F14 114.9(16)
C37 C36 C35 F15 -8(2)
C37 C36 C35 F13 -129.3(17)
C39 C38 C37 C36 176.9(13)
C29 C28 C27 C26 178.8(12)
C47 C46 C45 F26 -139.7(15)
C47 C46 C45 F27 103.8(17)
C47 C46 C45 F25 -17(2)
C47 C48 C49 F29 136.1(18)
C47 C48 C49 F30 11(2)
C47 C48 C49 F28 -107(2)
C49 C48 C47 C46 174.9(16)
C27 C28 C29 F4 -124.3(15)
C27 C28 C29 F5 -6.0(19)
C27 C28 C29 F6 117.3(17)
C27 C26 C25 F2 -11.0(19)
C27 C26 C25 F3 -129.8(14)
C27 C26 C25 F1 113.1(15)
C15 C12 C13 N4 -86.3(17)
C15 C12 C13 C17 169.3(15)
C15 C12 C13 C16 39(3)
C22 C19 C20 N6 -143.8(12)
C22 C19 C20 C23 100.5(16)
C22 C19 C20 C24 -29.8(17)
C25 C26 C27 C28 -179.2(13)
C20 N6 C18 N5 -12.8(17)
C20 N6 C18 C9 162.9(14)
C14 C12 C13 N4 150.3(18)
C14 C12 C13 C17 46(2)
C14 C12 C13 C16 -84(3)
C21 C19 C20 N6 87.3(14)
C21 C19 C20 C23 -28.4(17)
C21 C19 C20 C24 -158.7(12)
C13 N4 C11 N3 15(2)
C13 N4 C11 C7 -166.4(16)
F11 F12 C34 F10 -108(2)
F11 F12 C34 C33 115(2)
F11 C34 C33 O8 46(2)
F11 C34 C33 C32 -139.4(19)
F12 F11 C34 F10 120(2)
F12 F11 C34 C33 -112(2)
F12 C34 C33 O8 -52(2)
F12 C34 C33 C32 123(2)
O7 C31 C30 F8 50.9(15)
O7 C31 C30 F7 -67.0(14)
O7 C31 C30 F9 174.0(10)
O7 C31 C32 C33 9(2)
C31 C32 C33 O8 -2(3)
C31 C32 C33 C34 -175.1(14)
C30 C31 C32 C33 -171.6(12)
C32 C31 C30 F8 -128.5(14)
C32 C31 C30 F7 113.5(15)
C32 C31 C30 F9 -5.5(17)
